data_7232513
loop_
_publ_author_name
'You, Fengguang'
'Gong, Pifu'
'Liang, Fei'
'Jiang, Xingxing'
'Tu, Heng'
'Zhao, Ying'
'Hu, Zhanggui'
'Lin, Zheshuai'

_publ_section_title
;
 M2(SeO3)F2 (M = Zn, Cd): understanding the structure directing effect of
 [SeO3]2&#x2212; groups on constructing ordered oxyfluorides
;
_journal_issue 15
_journal_name_full CrystEngComm
_journal_page_first 2485
_journal_paper_doi 10.1039/C9CE00279K
_journal_volume 21
_journal_year 2019
_chemical_formula_moiety '0.25(F8 O12 Se4 Zn8)'
_chemical_formula_sum 'F2 O3 Se Zn2'
_chemical_formula_weight 295.70
_space_group_crystal_system orthorhombic
_space_group_IT_number 62
_space_group_name_Hall '-P 2ac 2n'
_space_group_name_H-M_alt 'P n m a'
_symmetry_space_group_name_Hall '-P 2ac 2n'
_symmetry_space_group_name_H-M 'P n m a'
_atom_sites_solution_primary direct
_atom_sites_solution_secondary difmap
_audit_creation_date 2018-05-21
_audit_creation_method
;
Olex2 1.2
(compiled 2018.05.18 svn.r3508 for OlexSys, GUI svn.r5497)
;
_audit_update_record
;
2019-02-06 deposited with the CCDC.    2019-03-19 downloaded from the CCDC.
;
_cell_angle_alpha 90.00
_cell_angle_beta 90.00
_cell_angle_gamma 90.00
_cell_formula_units_Z 4
_cell_length_a 7.2758(15)
_cell_length_b 10.042(2)
_cell_length_c 5.2562(11)
_cell_measurement_reflns_used 1450
_cell_measurement_temperature 153(2)
_cell_measurement_theta_max 31.3175
_cell_measurement_theta_min 2.0281
_cell_volume 384.04(14)
_computing_molecular_graphics 'Olex2 (Dolomanov et al., 2009)'
_computing_publication_material 'Olex2 (Dolomanov et al., 2009)'
_computing_structure_refinement 'XL (Sheldrick, 2008)'
_computing_structure_solution 'ShelXS (Sheldrick, 2008)'
_diffrn_ambient_temperature 153(2)
_diffrn_measured_fraction_theta_full 0.980
_diffrn_measured_fraction_theta_max 0.980
_diffrn_measurement_device_type 'multiwire proportional'
_diffrn_measurement_method 'phi and omega scans'
_diffrn_radiation_monochromator graphite
_diffrn_radiation_type MoK\a
_diffrn_radiation_wavelength 0.71073
_diffrn_reflns_av_R_equivalents 0.0410
_diffrn_reflns_av_unetI/netI 0.0228
_diffrn_reflns_limit_h_max 8
_diffrn_reflns_limit_h_min -8
_diffrn_reflns_limit_k_max 12
_diffrn_reflns_limit_k_min -10
_diffrn_reflns_limit_l_max 6
_diffrn_reflns_limit_l_min -6
_diffrn_reflns_number 2426
_diffrn_reflns_theta_full 25.98
_diffrn_reflns_theta_max 25.98
_diffrn_reflns_theta_min 4.06
_diffrn_source 'fine-focus sealed tube'
_exptl_absorpt_coefficient_mu 21.905
_exptl_absorpt_correction_T_max 1.0000
_exptl_absorpt_correction_T_min 0.6953
_exptl_absorpt_correction_type multi-scan
_exptl_crystal_colour colorless
_exptl_crystal_density_diffrn 5.114
_exptl_crystal_density_method 'not measured'
_exptl_crystal_description prism
_exptl_crystal_F_000 544
_exptl_crystal_size_max 0.1
_exptl_crystal_size_mid 0.1
_exptl_crystal_size_min 0.08
_refine_diff_density_max 0.687
_refine_diff_density_min -1.101
_refine_diff_density_rms 0.223
_refine_ls_extinction_method none
_refine_ls_goodness_of_fit_ref 1.255
_refine_ls_hydrogen_treatment undef
_refine_ls_matrix_type full
_refine_ls_number_parameters 40
_refine_ls_number_reflns 393
_refine_ls_number_restraints 0
_refine_ls_restrained_S_all 1.255
_refine_ls_R_factor_all 0.0244
_refine_ls_R_factor_gt 0.0242
_refine_ls_shift/su_max 0.001
_refine_ls_shift/su_mean 0.000
_refine_ls_structure_factor_coef Fsqd
_refine_ls_weighting_details 'calc w=1/[\s^2^(Fo^2^)+(0.0239P)^2^+3.0885P] where P=(Fo^2^+2Fc^2^)/3'
_refine_ls_weighting_scheme calc
_refine_ls_wR_factor_gt 0.0621
_refine_ls_wR_factor_ref 0.0622
_reflns_number_gt 392
_reflns_number_total 393
_reflns_threshold_expression >2sigma(I)
_cod_data_source_file c9ce00279k2.cif
_cod_data_source_block bww18231b
_cod_depositor_comments
;
The following automatic conversions were performed:

'_exptl_absorpt_correction_type' value 'Multi-scan' changed to
'multi-scan' according to
/home/data/users/saulius/crontab/automatic-downloads/rss-feeds/RSC/lib/dictionaries/cif_core.dic
dictionary named 'cif_core.dic' version 2.4.2 from 2011-04-26.

'_geom_bond_publ_flag' value 'Y' changed to 'y' according to
/home/data/users/saulius/crontab/automatic-downloads/rss-feeds/RSC/lib/dictionaries/cif_core.dic
dictionary named 'cif_core.dic' version 2.4.2 from 2011-04-26 (9
times).

'_geom_angle_publ_flag' value 'Y' changed to 'y' according to
/home/data/users/saulius/crontab/automatic-downloads/rss-feeds/RSC/lib/dictionaries/cif_core.dic
dictionary named 'cif_core.dic' version 2.4.2 from 2011-04-26 (15
times).

'_geom_torsion_publ_flag' value 'Y' changed to 'y' according to
/home/data/users/saulius/crontab/automatic-downloads/rss-feeds/RSC/lib/dictionaries/cif_core.dic
dictionary named 'cif_core.dic' version 2.4.2 from 2011-04-26 (15
times).

Automatic conversion script
Id: cif_fix_values 4973 2017-02-22 13:04:09Z antanas 

 Adding full bibliography for 7232512--7232513.cif.
;
_cod_original_cell_volume 384.03(14)
_cod_database_code 7232513
_olex2_refinement_description
;
;
_olex2_submission_special_instructions 'No special instructions were received'

loop_
_space_group_symop_id
_space_group_symop_operation_xyz
1 'x, y, z'
2 '-x+1/2, -y, z+1/2'
3 '-x, y+1/2, -z'
4 'x+1/2, -y+1/2, -z+1/2'
5 '-x, -y, -z'
6 'x-1/2, y, -z-1/2'
7 'x, -y-1/2, z'
8 '-x-1/2, y-1/2, z-1/2'

loop_
_atom_site_label
_atom_site_type_symbol
_atom_site_fract_x
_atom_site_fract_y
_atom_site_fract_z
_atom_site_U_iso_or_equiv
_atom_site_adp_type
_atom_site_occupancy
_atom_site_calc_flag
_atom_site_site_symmetry_order
_atom_site_refinement_flags_posn
_atom_site_refinement_flags_adp
_atom_site_refinement_flags_occupancy
Se2 Se 0.68069(10) 0.2500 0.34866(13) 0.0043(2) Uani 1 d 2 S T P
Zn1 Zn 0.90767(8) 0.43242(6) 0.75072(10) 0.0027(2) Uani 1 d 1 . . .
F3 F 0.6591(4) 0.4545(3) 0.9298(6) 0.0049(6) Uani 1 d 1 . . .
O4 O 0.8339(7) 0.2500 0.6028(10) 0.0059(10) Uani 1 d 2 S T P
O5 O 0.5403(5) 0.1212(3) 0.4246(6) 0.0049(7) Uani 1 d 1 . . .

loop_
_atom_site_aniso_label
_atom_site_aniso_U_11
_atom_site_aniso_U_22
_atom_site_aniso_U_33
_atom_site_aniso_U_23
_atom_site_aniso_U_13
_atom_site_aniso_U_12
Se2 0.0047(4) 0.0029(4) 0.0052(4) 0.000 -0.0001(3) 0.000
Zn1 0.0021(4) 0.0021(3) 0.0038(3) -0.0002(2) 0.00037(19) 0.0000(2)
F3 0.0034(14) 0.0071(14) 0.0041(14) -0.0009(11) 0.0002(10) -0.0009(11)
O4 0.006(3) 0.004(2) 0.008(2) 0.000 -0.0007(19) 0.000
O5 0.0046(17) 0.0041(15) 0.0059(17) -0.0003(13) 0.0004(13) 0.0000(13)

loop_
_atom_type_symbol
_atom_type_description
_atom_type_scat_dispersion_real
_atom_type_scat_dispersion_imag
_atom_type_scat_source
F F 0.0171 0.0103 'International Tables Vol C Tables 4.2.6.8 and 6.1.1.4'
O O 0.0106 0.0060 'International Tables Vol C Tables 4.2.6.8 and 6.1.1.4'
Se Se -0.0929 2.2259 'International Tables Vol C Tables 4.2.6.8 and 6.1.1.4'
Zn Zn 0.2839 1.4301 'International Tables Vol C Tables 4.2.6.8 and 6.1.1.4'

loop_
_geom_angle_atom_site_label_1
_geom_angle_atom_site_label_2
_geom_angle_atom_site_label_3
_geom_angle
_geom_angle_site_symmetry_1
_geom_angle_site_symmetry_3
_geom_angle_publ_flag
O5 Se2 O4 101.84(16) . . ?
O5 Se2 O4 101.84(16) 7_565 . ?
O5 Se2 O5 99.4(2) . 7_565 ?
F3 Zn1 F3 77.14(12) 6_657 2_664 y
F3 Zn1 F3 167.63(17) . 6_657 y
F3 Zn1 F3 96.12(7) . 2_664 y
F3 Zn1 O4 92.28(17) . . y
F3 Zn1 O5 84.54(12) 2_664 8_766 y
F3 Zn1 O5 82.18(12) . 8_766 y
F3 Zn1 O5 86.81(12) 6_657 8_766 y
O4 Zn1 F3 96.76(15) . 2_664 y
O4 Zn1 F3 98.77(17) . 6_657 y
O4 Zn1 O5 174.42(17) . 8_766 y
O5 Zn1 F3 89.64(13) 4_556 6_657 y
O5 Zn1 F3 93.56(13) 4_556 . y
O5 Zn1 F3 158.66(13) 4_556 2_664 y
O5 Zn1 O4 101.82(16) 4_556 . y
O5 Zn1 O5 77.99(15) 4_556 8_766 y
Zn1 F3 Zn1 102.86(12) 6_557 2_665 ?
Zn1 F3 Zn1 129.34(14) . 2_665 ?
Zn1 F3 Zn1 123.82(14) . 6_557 ?
Se2 O4 Zn1 117.16(13) . 7_565 ?
Se2 O4 Zn1 117.16(13) . . ?
Zn1 O4 Zn1 125.4(3) . 7_565 ?
Se2 O5 Zn1 133.28(19) . 4_456 ?
Se2 O5 Zn1 117.96(17) . 8_755 ?
Zn1 O5 Zn1 102.01(15) 4_456 8_755 ?

loop_
_geom_bond_atom_site_label_1
_geom_bond_atom_site_label_2
_geom_bond_distance
_geom_bond_site_symmetry_2
_geom_bond_publ_flag
Se2 O4 1.740(5) . y
Se2 O5 1.696(3) 7_565 y
Se2 O5 1.696(3) . y
Zn1 F3 2.073(3) 6_657 y
Zn1 F3 2.051(3) . y
Zn1 F3 2.090(3) 2_664 y
Zn1 O4 2.061(3) . y
Zn1 O5 2.138(4) 8_766 y
Zn1 O5 2.033(3) 4_556 y
F3 Zn1 2.090(3) 2_665 ?
F3 Zn1 2.073(3) 6_557 ?
O4 Zn1 2.061(2) 7_565 ?
O5 Zn1 2.033(3) 4_456 ?
O5 Zn1 2.138(4) 8_755 ?

loop_
_geom_torsion_atom_site_label_1
_geom_torsion_atom_site_label_2
_geom_torsion_atom_site_label_3
_geom_torsion_atom_site_label_4
_geom_torsion
_geom_torsion_site_symmetry_1
_geom_torsion_site_symmetry_4
_geom_torsion_publ_flag
F3 Zn1 F3 Zn1 102.1(4) 6_657 6_557 y
F3 Zn1 F3 Zn1 -51.6(4) 6_657 2_665 y
F3 Zn1 F3 Zn1 -107.8(2) 2_664 2_665 y
F3 Zn1 F3 Zn1 45.82(10) 2_664 6_557 y
F3 Zn1 O4 Se2 75.0(3) . . ?
F3 Zn1 O4 Se2 -21.5(3) 2_664 . ?
F3 Zn1 O4 Se2 -99.5(3) 6_657 . ?
F3 Zn1 O4 Zn1 86.4(3) 6_657 7_565 y
F3 Zn1 O4 Zn1 -99.2(3) . 7_565 y
F3 Zn1 O4 Zn1 164.4(3) 2_664 7_565 y
O4 Se2 O5 Zn1 47.5(3) . 4_456 ?
O4 Se2 O5 Zn1 -97.9(2) . 8_755 ?
O4 Zn1 F3 Zn1 -51.2(2) . 6_557 y
O4 Zn1 F3 Zn1 155.2(2) . 2_665 y
O5 Se2 O4 Zn1 -138.5(3) . . ?
O5 Se2 O4 Zn1 138.5(3) 7_565 7_565 ?
O5 Se2 O4 Zn1 -36.1(3) 7_565 . ?
O5 Se2 O4 Zn1 36.1(3) . 7_565 ?
O5 Se2 O5 Zn1 -56.8(3) 7_565 4_456 ?
O5 Se2 O5 Zn1 157.80(7) 7_565 8_755 ?
O5 Zn1 F3 Zn1 53.2(2) 4_556 2_665 y
O5 Zn1 F3 Zn1 -153.22(19) 4_556 6_557 y
O5 Zn1 F3 Zn1 129.43(18) 8_766 6_557 y
O5 Zn1 F3 Zn1 -24.17(19) 8_766 2_665 y
O5 Zn1 O4 Se2 81.6(17) 8_766 . ?
O5 Zn1 O4 Se2 169.1(3) 4_556 . ?
O5 Zn1 O4 Zn1 -5.1(3) 4_556 7_565 y
O5 Zn1 O4 Zn1 -92.5(16) 8_766 7_565 y
